data_1566409
loop_
_publ_author_name
'Wu, Wen-Biao'
'Mu, Bo-Shuai'
'Yu, Jin-Sheng'
'Zhou, Jian'

_publ_section_title
;
 Me2(CH2=CH)SiCN: a bifunctional ethylene equivalent for Diels-Alder
 reaction based controllable tandem synthesis
;
_journal_name_full 'Chemical Science'
_journal_paper_doi 10.1039/D2SC00147K
_journal_year 2022
_chemical_formula_moiety 'C17 H18 Br N O'
_chemical_formula_sum 'C17 H18 Br N O'
_chemical_formula_weight 332.23
_space_group_crystal_system monoclinic
_space_group_IT_number 14
_space_group_name_Hall '-P 2ybc'
_space_group_name_H-M_alt 'P 1 21/c 1'
_atom_sites_solution_hydrogens geom
_atom_sites_solution_primary dual
_audit_creation_date 2021-06-11
_audit_creation_method
;
Olex2 1.2
(compiled 2018.05.29 svn.r3508 for OlexSys, GUI svn.r5506)
;
_audit_update_record
;
2021-06-11 deposited with the CCDC.	2022-02-24 downloaded from the CCDC.
;
_cell_angle_alpha 90
_cell_angle_beta 99.0900(10)
_cell_angle_gamma 90
_cell_formula_units_Z 4
_cell_length_a 19.7377(2)
_cell_length_b 9.57380(10)
_cell_length_c 7.61300(10)
_cell_measurement_reflns_used 10676
_cell_measurement_temperature 169.99(10)
_cell_measurement_theta_max 74.0590
_cell_measurement_theta_min 4.5170
_cell_volume 1420.52(3)
_computing_cell_refinement 'CrysAlisPro 1.171.39.32a (Rigaku OD, 2017)'
_computing_data_collection 'CrysAlisPro 1.171.39.32a (Rigaku OD, 2017)'
_computing_data_reduction 'CrysAlisPro 1.171.39.32a (Rigaku OD, 2017)'
_computing_molecular_graphics 'Olex2 (Dolomanov et al., 2009)'
_computing_publication_material 'Olex2 (Dolomanov et al., 2009)'
_computing_structure_refinement 'XL (Sheldrick, 2008)'
_computing_structure_solution 'ShelXT (Sheldrick, 2015)'
_diffrn_ambient_environment N~2~
_diffrn_ambient_temperature 169.99(10)
_diffrn_detector 'CCD plate'
_diffrn_measured_fraction_theta_full 0.997
_diffrn_measured_fraction_theta_max 0.981
_diffrn_measurement_details
;
List of Runs (angles in degrees, time in seconds):

  # Type    Start    End  Width  t~exp~   \w     \q     \k     \f   Frames
#--------------------------------------------------------------------------
  1  \w    -18.00  19.00   1.00    1.00    --    0.00 -38.00  90.00   37
  2  \w    -10.00  24.00   1.00    1.00    --    0.00 -77.00-180.00   34
  3  \w    -89.00 -32.00   1.00    1.00    --    0.00 -19.00 -30.00   57
  4  \w    -88.00 -40.00   1.00    1.00    --    0.00 -38.00  90.00   48
  5  \w    -10.00  24.00   1.00    1.00    --    0.00 -19.00 -30.00   34
  6  \w    -65.00 -40.00   1.00    1.00    --    0.00 -77.00-180.00   25
  7  \w      6.00 118.00   1.00    1.00    --   95.80 -61.00 -60.00  112
  8  \w    103.00 128.00   1.00    1.00    --   95.80 -82.00 150.00   25
  9  \w     69.00 127.00   1.00    1.00    --   95.80  15.00  60.00   58
 10  \w     77.00 126.00   1.00    1.00    --   95.80 -82.00-120.00   49
 11  \w      7.00 101.00   1.00    1.00    --   95.80 -15.00 120.00   94
 12  \w     11.00  72.00   1.00    1.00    --   95.80 -82.00-120.00   61
 13  \w     50.00  89.00   1.00    1.00    --   95.80 -82.00 150.00   39
 14  \w     26.00  60.00   1.00    1.00    --   95.80 -82.00 -60.00   34
 15  \w     80.00 156.00   1.00    1.00    --   95.80  30.00 150.00   76
 16  \w     11.00 124.00   1.00    1.00    --   95.80 -82.00  60.00  113
 17  \w      7.00 108.00   1.00    1.00    --   95.80 -61.00  60.00  101
 18  \w     73.00 119.00   1.00    1.00    --   95.80 -82.00 -60.00   46
 19  \w    110.00 183.00   1.00    1.00    --   95.80  30.00 120.00   73
 20  \w     55.00 127.00   1.00    1.00    --   95.80 -82.00-180.00   72
 21  \w     93.00 118.00   1.00    1.00    --   95.80  45.00  30.00   25
 22  \w    147.00 184.00   1.00    1.00    --   95.80  45.00  30.00   37
 23  \w     73.00  98.00   1.00    1.00    --   95.80 -82.00 -30.00   25
 24  \w    151.00 185.00   1.00    1.00    --   95.80  15.00  60.00   34
;
_diffrn_measurement_device 'four-circle diffractometer'
_diffrn_measurement_device_type 'XtaLAB AFC12 (RINC): Kappa dual home/near'
_diffrn_measurement_method '\w scans'
_diffrn_orient_matrix_type 'CrysAlisPro convention (1999,Acta A55,543-557)'
_diffrn_orient_matrix_UB_11 0.0400562000
_diffrn_orient_matrix_UB_12 -0.1373319000
_diffrn_orient_matrix_UB_13 -0.0083648000
_diffrn_orient_matrix_UB_21 0.0679647000
_diffrn_orient_matrix_UB_22 0.0787265000
_diffrn_orient_matrix_UB_23 0.0572695000
_diffrn_orient_matrix_UB_31 -0.0050742000
_diffrn_orient_matrix_UB_32 -0.0287272000
_diffrn_orient_matrix_UB_33 0.1966081000
_diffrn_radiation_monochromator graphite
_diffrn_radiation_probe x-ray
_diffrn_radiation_type CuK\a
_diffrn_radiation_wavelength 1.54184
_diffrn_reflns_av_R_equivalents 0.0396
_diffrn_reflns_av_unetI/netI 0.0248
_diffrn_reflns_Laue_measured_fraction_full 0.997
_diffrn_reflns_Laue_measured_fraction_max 0.981
_diffrn_reflns_limit_h_max 23
_diffrn_reflns_limit_h_min -24
_diffrn_reflns_limit_k_max 11
_diffrn_reflns_limit_k_min -11
_diffrn_reflns_limit_l_max 9
_diffrn_reflns_limit_l_min -6
_diffrn_reflns_number 13942
_diffrn_reflns_point_group_measured_fraction_full 0.997
_diffrn_reflns_point_group_measured_fraction_max 0.981
_diffrn_reflns_theta_full 67.684
_diffrn_reflns_theta_max 74.623
_diffrn_reflns_theta_min 4.537
_diffrn_source 'fine-focus sealed X-ray tube'
_diffrn_source_type 'Enhance (Cu) X-ray Source'
_exptl_absorpt_coefficient_mu 3.891
_exptl_absorpt_correction_T_max 1.00000
_exptl_absorpt_correction_T_min 0.24049
_exptl_absorpt_correction_type multi-scan
_exptl_absorpt_process_details
;
CrysAlisPro 1.171.39.32a (Rigaku Oxford Diffraction, 2017)
Empirical absorption correction using spherical harmonics,
 implemented in SCALE3 ABSPACK scaling algorithm.
;
_exptl_crystal_colour 'clear light colourless'
_exptl_crystal_colour_lustre clear
_exptl_crystal_colour_modifier light
_exptl_crystal_colour_primary colourless
_exptl_crystal_density_diffrn 1.553
_exptl_crystal_description needle
_exptl_crystal_F_000 680
_exptl_crystal_size_max 0.42
_exptl_crystal_size_mid 0.13
_exptl_crystal_size_min 0.11
_refine_diff_density_max 0.524
_refine_diff_density_min -0.479
_refine_diff_density_rms 0.068
_refine_ls_extinction_coef 0.00160(16)
_refine_ls_extinction_expression Fc^*^=kFc[1+0.001xFc^2^\l^3^/sin(2\q)]^-1/4^
_refine_ls_extinction_method 'SHELXL-2016/6 (Sheldrick 2016)'
_refine_ls_goodness_of_fit_ref 1.079
_refine_ls_hydrogen_treatment constr
_refine_ls_matrix_type full
_refine_ls_number_parameters 183
_refine_ls_number_reflns 2860
_refine_ls_number_restraints 0
_refine_ls_restrained_S_all 1.079
_refine_ls_R_factor_all 0.0290
_refine_ls_R_factor_gt 0.0283
_refine_ls_shift/su_max 0.001
_refine_ls_shift/su_mean 0.000
_refine_ls_structure_factor_coef Fsqd
_refine_ls_weighting_details 'w=1/[\s^2^(Fo^2^)+(0.0386P)^2^+0.9612P] where P=(Fo^2^+2Fc^2^)/3'
_refine_ls_weighting_scheme calc
_refine_ls_wR_factor_gt 0.0734
_refine_ls_wR_factor_ref 0.0740
_reflns_Friedel_coverage 0.000
_reflns_number_gt 2770
_reflns_number_total 2860
_reflns_threshold_expression 'I > 2\s(I)'
_cod_data_source_file d2sc00147k2.cif
_cod_data_source_block exp_2044
_cod_database_code 1566409
_shelx_shelxl_version_number 2016/6
_shelx_space_group_comment
;
The symmetry employed for this shelxl refinement is uniquely defined
by the following loop, which should always be used as a source of
symmetry information in preference to the above space-group names.
They are only intended as comments.
;
_reflns_odcompleteness_completeness 99.82
_reflns_odcompleteness_iscentric 1
_reflns_odcompleteness_theta 66.97
_olex2_refinement_description
;
1. Fixed Uiso
 At 1.2 times of:
  All C(H) groups, All C(H,H) groups
 At 1.5 times of:
  All C(H,H,H) groups
2.a Ternary CH refined with riding coordinates:
 C9(H9), C10(H10), C11(H11), C14(H14)
2.b Secondary CH2 refined with riding coordinates:
 C7(H7A,H7B), C8(H8A,H8B), C12(H12A,H12B), C13(H13A,H13B)
2.c Aromatic/amide H refined with riding coordinates:
 C2(H2), C4(H4), C5(H5)
2.d Idealised Me refined as rotating group:
 C16(H16A,H16B,H16C)
;
_olex2_submission_special_instructions 'No special instructions were received'
_oxdiff_exptl_absorpt_empirical_details
;
Empirical correction (ABSPACK) includes:
- Absorption correction using spherical harmonics
- Frame scaling
;
_oxdiff_exptl_absorpt_empirical_full_max 5.594
_oxdiff_exptl_absorpt_empirical_full_min 0.331

loop_
_space_group_symop_operation_xyz
'x, y, z'
'-x, y+1/2, -z+1/2'
'-x, -y, -z'
'x, -y-1/2, z-1/2'

loop_
_atom_site_label
_atom_site_type_symbol
_atom_site_fract_x
_atom_site_fract_y
_atom_site_fract_z
_atom_site_U_iso_or_equiv
_atom_site_adp_type
_atom_site_occupancy
_atom_site_site_symmetry_order
_atom_site_calc_flag
_atom_site_refinement_flags_posn
_atom_site_refinement_flags_adp
_atom_site_refinement_flags_occupancy
_atom_site_disorder_assembly
_atom_site_disorder_group
Br1 Br 0.09238(2) -0.04297(2) -0.03363(3) 0.02370(10) Uani 1 1 d . . . . .
O1 O 0.44546(8) 0.71138(18) 0.4265(2) 0.0396(4) Uani 1 1 d . . . . .
N1 N 0.32698(10) 0.53415(19) 0.6341(2) 0.0304(4) Uani 1 1 d . . . . .
C1 C 0.18090(9) 0.34836(19) 0.0727(2) 0.0175(3) Uani 1 1 d . . . . .
C2 C 0.16867(9) 0.20443(19) 0.0663(2) 0.0189(3) Uani 1 1 d . . . . .
H2 H 0.201470 0.143149 0.123711 0.023 Uiso 1 1 calc R . . . .
C3 C 0.10768(10) 0.1536(2) -0.0256(2) 0.0193(4) Uani 1 1 d . . . . .
C4 C 0.05681(9) 0.2421(2) -0.1102(2) 0.0221(4) Uani 1 1 d . . . . .
H4 H 0.015583 0.206795 -0.169710 0.026 Uiso 1 1 calc R . . . .
C5 C 0.06945(9) 0.3837(2) -0.1031(2) 0.0222(4) Uani 1 1 d . . . . .
H5 H 0.035951 0.444276 -0.158882 0.027 Uiso 1 1 calc R . . . .
C6 C 0.13121(10) 0.43928(19) -0.0145(2) 0.0193(4) Uani 1 1 d . . . . .
C7 C 0.14262(10) 0.5957(2) -0.0160(3) 0.0232(4) Uani 1 1 d . . . . .
H7A H 0.115949 0.639621 0.065363 0.028 Uiso 1 1 calc R . . . .
H7B H 0.126250 0.631384 -0.134403 0.028 Uiso 1 1 calc R . . . .
C8 C 0.21802(10) 0.6354(2) 0.0373(2) 0.0227(4) Uani 1 1 d . . . . .
H8A H 0.243776 0.609338 -0.056182 0.027 Uiso 1 1 calc R . . . .
H8B H 0.222302 0.735463 0.055582 0.027 Uiso 1 1 calc R . . . .
C9 C 0.24607(10) 0.55828(18) 0.2090(3) 0.0192(4) Uani 1 1 d . . . . .
H9 H 0.213281 0.573227 0.291388 0.023 Uiso 1 1 calc R . . . .
C10 C 0.31614(9) 0.61444(18) 0.3018(2) 0.0185(4) Uani 1 1 d . . . . .
H10 H 0.314152 0.716711 0.299117 0.022 Uiso 1 1 calc R . . . .
C11 C 0.37716(9) 0.56837(19) 0.2114(2) 0.0189(4) Uani 1 1 d . . . . .
H11 H 0.369812 0.608989 0.091771 0.023 Uiso 1 1 calc R . . . .
C12 C 0.37776(9) 0.4093(2) 0.1882(3) 0.0215(4) Uani 1 1 d . . . . .
H12A H 0.414795 0.383195 0.124849 0.026 Uiso 1 1 calc R . . . .
H12B H 0.385935 0.364922 0.304192 0.026 Uiso 1 1 calc R . . . .
C13 C 0.30968(9) 0.35807(19) 0.0852(2) 0.0211(4) Uani 1 1 d . . . . .
H13A H 0.310963 0.257137 0.075214 0.025 Uiso 1 1 calc R . . . .
H13B H 0.303497 0.396711 -0.034015 0.025 Uiso 1 1 calc R . . . .
C14 C 0.24855(9) 0.40014(18) 0.1758(2) 0.0171(3) Uani 1 1 d . . . . .
H14 H 0.254734 0.354284 0.292353 0.021 Uiso 1 1 calc R . . . .
C15 C 0.44480(10) 0.6271(2) 0.3076(3) 0.0235(4) Uani 1 1 d . . . . .
C16 C 0.50965(10) 0.5784(2) 0.2494(3) 0.0292(4) Uani 1 1 d . . . . .
H16A H 0.547644 0.631063 0.310165 0.044 Uiso 1 1 calc GR . . . .
H16B H 0.506576 0.591668 0.123357 0.044 Uiso 1 1 calc GR . . . .
H16C H 0.516386 0.481048 0.277111 0.044 Uiso 1 1 calc GR . . . .
C17 C 0.32500(9) 0.56971(19) 0.4898(3) 0.0214(4) Uani 1 1 d . . . . .

loop_
_atom_site_aniso_label
_atom_site_aniso_U_11
_atom_site_aniso_U_22
_atom_site_aniso_U_33
_atom_site_aniso_U_23
_atom_site_aniso_U_13
_atom_site_aniso_U_12
Br1 0.02066(14) 0.01891(14) 0.03255(15) -0.00341(7) 0.00730(9) -0.00443(6)
O1 0.0285(8) 0.0428(9) 0.0472(9) -0.0217(8) 0.0051(7) -0.0099(7)
N1 0.0296(10) 0.0353(10) 0.0268(9) -0.0018(7) 0.0060(7) 0.0016(7)
C1 0.0165(8) 0.0199(8) 0.0167(8) 0.0001(6) 0.0049(7) -0.0004(7)
C2 0.0169(8) 0.0183(8) 0.0218(8) 0.0004(7) 0.0044(7) 0.0000(7)
C3 0.0197(8) 0.0192(9) 0.0205(8) -0.0006(6) 0.0074(7) -0.0032(7)
C4 0.0167(8) 0.0272(10) 0.0223(9) -0.0001(7) 0.0032(7) -0.0048(7)
C5 0.0179(9) 0.0251(9) 0.0233(9) 0.0035(7) 0.0022(7) 0.0015(7)
C6 0.0195(9) 0.0190(9) 0.0200(9) 0.0012(7) 0.0049(7) -0.0005(7)
C7 0.0217(9) 0.0187(9) 0.0277(9) 0.0048(7) -0.0004(7) 0.0014(7)
C8 0.0239(9) 0.0181(9) 0.0258(9) 0.0039(7) 0.0032(7) -0.0004(7)
C9 0.0172(9) 0.0171(8) 0.0233(9) -0.0015(7) 0.0034(7) 0.0004(6)
C10 0.0168(8) 0.0152(8) 0.0236(9) -0.0020(6) 0.0034(7) -0.0002(6)
C11 0.0175(8) 0.0186(8) 0.0211(9) -0.0008(7) 0.0045(7) -0.0011(7)
C12 0.0171(8) 0.0190(9) 0.0290(9) -0.0035(7) 0.0058(7) 0.0003(7)
C13 0.0193(9) 0.0189(8) 0.0255(9) -0.0043(7) 0.0052(7) -0.0015(7)
C14 0.0170(8) 0.0151(8) 0.0189(8) 0.0005(6) 0.0021(7) -0.0007(6)
C15 0.0207(9) 0.0208(9) 0.0287(9) 0.0025(7) 0.0035(8) -0.0030(7)
C16 0.0187(9) 0.0295(10) 0.0392(11) 0.0005(9) 0.0041(8) -0.0012(8)
C17 0.0170(8) 0.0188(8) 0.0285(10) -0.0070(7) 0.0039(7) 0.0004(7)

loop_
_atom_type_symbol
_atom_type_description
_atom_type_scat_dispersion_real
_atom_type_scat_dispersion_imag
_atom_type_scat_source
C C 0.0181 0.0091 'International Tables Vol C Tables 4.2.6.8 and 6.1.1.4'
H H 0.0000 0.0000 'International Tables Vol C Tables 4.2.6.8 and 6.1.1.4'
Br Br -0.6763 1.2805 'International Tables Vol C Tables 4.2.6.8 and 6.1.1.4'
N N 0.0311 0.0180 'International Tables Vol C Tables 4.2.6.8 and 6.1.1.4'
O O 0.0492 0.0322 'International Tables Vol C Tables 4.2.6.8 and 6.1.1.4'

loop_
_geom_angle_atom_site_label_1
_geom_angle_atom_site_label_2
_geom_angle_atom_site_label_3
_geom_angle
_geom_angle_site_symmetry_1
_geom_angle_site_symmetry_3
_geom_angle_publ_flag
C2 C1 C14 118.13(15) . . ?
C6 C1 C2 119.53(16) . . ?
C6 C1 C14 122.33(16) . . ?
C1 C2 H2 120.1 . . ?
C3 C2 C1 119.76(17) . . ?
C3 C2 H2 120.1 . . ?
C2 C3 Br1 119.02(14) . . ?
C2 C3 C4 121.81(17) . . ?
C4 C3 Br1 119.17(14) . . ?
C3 C4 H4 121.0 . . ?
C5 C4 C3 117.90(17) . . ?
C5 C4 H4 121.0 . . ?
C4 C5 H5 119.0 . . ?
C4 C5 C6 122.05(17) . . ?
C6 C5 H5 119.0 . . ?
C1 C6 C5 118.93(17) . . ?
C1 C6 C7 121.69(16) . . ?
C5 C6 C7 119.38(16) . . ?
C6 C7 H7A 109.1 . . ?
C6 C7 H7B 109.1 . . ?
C6 C7 C8 112.55(15) . . ?
H7A C7 H7B 107.8 . . ?
C8 C7 H7A 109.1 . . ?
C8 C7 H7B 109.1 . . ?
C7 C8 H8A 110.0 . . ?
C7 C8 H8B 110.0 . . ?
H8A C8 H8B 108.4 . . ?
C9 C8 C7 108.27(15) . . ?
C9 C8 H8A 110.0 . . ?
C9 C8 H8B 110.0 . . ?
C8 C9 H9 106.9 . . ?
C8 C9 C10 113.57(15) . . ?
C8 C9 C14 110.60(15) . . ?
C10 C9 H9 106.9 . . ?
C14 C9 H9 106.9 . . ?
C14 C9 C10 111.60(14) . . ?
C9 C10 H10 107.9 . . ?
C11 C10 C9 113.70(15) . . ?
C11 C10 H10 107.9 . . ?
C17 C10 C9 107.57(15) . . ?
C17 C10 H10 107.9 . . ?
C17 C10 C11 111.58(15) . . ?
C10 C11 H11 106.8 . . ?
C12 C11 C10 110.86(15) . . ?
C12 C11 H11 106.8 . . ?
C15 C11 C10 111.49(15) . . ?
C15 C11 H11 106.8 . . ?
C15 C11 C12 113.55(15) . . ?
C11 C12 H12A 109.5 . . ?
C11 C12 H12B 109.5 . . ?
H12A C12 H12B 108.1 . . ?
C13 C12 C11 110.87(15) . . ?
C13 C12 H12A 109.5 . . ?
C13 C12 H12B 109.5 . . ?
C12 C13 H13A 109.2 . . ?
C12 C13 H13B 109.2 . . ?
C12 C13 C14 112.07(15) . . ?
H13A C13 H13B 107.9 . . ?
C14 C13 H13A 109.2 . . ?
C14 C13 H13B 109.2 . . ?
C1 C14 C9 110.96(14) . . ?
C1 C14 C13 111.76(14) . . ?
C1 C14 H14 107.2 . . ?
C9 C14 H14 107.2 . . ?
C13 C14 C9 112.34(15) . . ?
C13 C14 H14 107.2 . . ?
O1 C15 C11 120.65(17) . . ?
O1 C15 C16 121.43(18) . . ?
C16 C15 C11 117.92(17) . . ?
C15 C16 H16A 109.5 . . ?
C15 C16 H16B 109.5 . . ?
C15 C16 H16C 109.5 . . ?
H16A C16 H16B 109.5 . . ?
H16A C16 H16C 109.5 . . ?
H16B C16 H16C 109.5 . . ?
N1 C17 C10 175.2(2) . . ?

loop_
_geom_bond_atom_site_label_1
_geom_bond_atom_site_label_2
_geom_bond_distance
_geom_bond_site_symmetry_2
_geom_bond_publ_flag
Br1 C3 1.9054(19) . ?
O1 C15 1.211(2) . ?
N1 C17 1.145(3) . ?
C1 C2 1.398(3) . ?
C1 C6 1.398(3) . ?
C1 C14 1.521(2) . ?
C2 H2 0.9300 . ?
C2 C3 1.382(3) . ?
C3 C4 1.392(3) . ?
C4 H4 0.9300 . ?
C4 C5 1.378(3) . ?
C5 H5 0.9300 . ?
C5 C6 1.402(3) . ?
C6 C7 1.515(2) . ?
C7 H7A 0.9700 . ?
C7 H7B 0.9700 . ?
C7 C8 1.527(3) . ?
C8 H8A 0.9700 . ?
C8 H8B 0.9700 . ?
C8 C9 1.527(3) . ?
C9 H9 0.9800 . ?
C9 C10 1.547(2) . ?
C9 C14 1.537(2) . ?
C10 H10 0.9800 . ?
C10 C11 1.543(2) . ?
C10 C17 1.478(3) . ?
C11 H11 0.9800 . ?
C11 C12 1.533(2) . ?
C11 C15 1.525(3) . ?
C12 H12A 0.9700 . ?
C12 H12B 0.9700 . ?
C12 C13 1.526(2) . ?
C13 H13A 0.9700 . ?
C13 H13B 0.9700 . ?
C13 C14 1.535(2) . ?
C14 H14 0.9800 . ?
C15 C16 1.494(3) . ?
C16 H16A 0.9600 . ?
C16 H16B 0.9600 . ?
C16 H16C 0.9600 . ?
